data_1543027
loop_
_publ_author_name
'L\"offler, Susanne'
'L\"ubben, Jens'
'Wuttke, Axel'
'Mata, Ricardo A.'
'John, Michael'
'Dittrich, Birger'
'Clever, Guido H.'

_publ_section_title
;
 Internal dynamics and guest binding of a sterically overcrowded host
;
_journal_issue 7
_journal_name_full 'Chem. Sci.'
_journal_page_first 4676
_journal_paper_doi 10.1039/C6SC00985A
_journal_volume 7
_journal_year 2016
_chemical_formula_sum 'C185 H173 B2 F8 N14 O6 Pd2 S2'
_chemical_formula_weight 3138.90
_chemical_name_systematic SL_125
_chemical_properties_physical 'Air-sensitive, Moisture-sensitive'
_space_group_crystal_system triclinic
_space_group_IT_number 2
_space_group_name_Hall '-P 1'
_space_group_name_H-M_alt 'P -1'
_symmetry_space_group_name_Hall '-P 1'
_symmetry_space_group_name_H-M 'P -1'
_atom_sites_solution_hydrogens geom
_audit_creation_method SHELXL-2014/7
_audit_update_record
;
2015-03-10 deposited with the CCDC.
2016-04-04 downloaded from the CCDC.
;
_cell_angle_alpha 64.90(3)
_cell_angle_beta 79.12(3)
_cell_angle_gamma 76.17(3)
_cell_formula_units_Z 1
_cell_length_a 15.190(3)
_cell_length_b 18.168(4)
_cell_length_c 18.770(4)
_cell_measurement_temperature 100(2)
_cell_volume 4532(2)
_computing_molecular_graphics 'H\"ubschle, (2011)'
_computing_publication_material 'L\"ubben, (to be published)'
_computing_structure_refinement 'SHELXL-2014/7 (Sheldrick, 2014)'
_diffrn_ambient_temperature 100(2)
_diffrn_measured_fraction_theta_full 0.844
_diffrn_measured_fraction_theta_max 0.844
_diffrn_radiation_wavelength 0.97896
_diffrn_reflns_av_R_equivalents 0.0908
_diffrn_reflns_av_unetI/netI 0.0692
_diffrn_reflns_Laue_measured_fraction_full 0.844
_diffrn_reflns_Laue_measured_fraction_max 0.844
_diffrn_reflns_limit_h_max 14
_diffrn_reflns_limit_h_min -14
_diffrn_reflns_limit_k_max 18
_diffrn_reflns_limit_k_min -18
_diffrn_reflns_limit_l_max 18
_diffrn_reflns_limit_l_min -18
_diffrn_reflns_number 36786
_diffrn_reflns_point_group_measured_fraction_full 0.844
_diffrn_reflns_point_group_measured_fraction_max 0.844
_diffrn_reflns_theta_full 29.356
_diffrn_reflns_theta_max 29.356
_diffrn_reflns_theta_min 1.658
_exptl_absorpt_coefficient_mu 0.657
_exptl_absorpt_correction_T_max 0.7459
_exptl_absorpt_correction_T_min 0.6534
_exptl_crystal_colour colorloess
_exptl_crystal_density_diffrn 1.150
_exptl_crystal_description plate
_exptl_crystal_F_000 1635
_exptl_crystal_recrystallization_method 'Re-crystallisation from solvent: Acetonitrile'
_exptl_crystal_size_max 0.11
_exptl_crystal_size_mid 0.11
_exptl_crystal_size_min 0.05
_refine_diff_density_max 0.576
_refine_diff_density_min -0.517
_refine_diff_density_rms 0.059
_refine_ls_extinction_method none
_refine_ls_goodness_of_fit_ref 1.086
_refine_ls_hydrogen_treatment constr
_refine_ls_matrix_type full
_refine_ls_number_parameters 1389
_refine_ls_number_reflns 8052
_refine_ls_number_restraints 3335
_refine_ls_restrained_S_all 0.981
_refine_ls_R_factor_all 0.0947
_refine_ls_R_factor_gt 0.0798
_refine_ls_shift/su_max 0.075
_refine_ls_shift/su_mean 0.002
_refine_ls_structure_factor_coef Fsqd
_refine_ls_weighting_details
;w=1/[\s^2^(Fo^2^)+(0.1393P)^2^+4.8749P
] where P=(Fo^2^+2Fc^2^)/3
;
_refine_ls_weighting_scheme calc
_refine_ls_wR_factor_gt 0.2269
_refine_ls_wR_factor_ref 0.2374
_reflns_Friedel_coverage 0.000
_reflns_number_gt 6005
_reflns_number_total 8052
_reflns_threshold_expression 'I > 2\s(I)'
_cod_data_source_file c6sc00985a2.cif
_cod_data_source_block sl125
_cod_depositor_comments 'Adding full bibliography for 1543026--1543029.cif.'
_cod_database_code 1543027
_shelx_shelxl_version_number 2014/7
_shelx_space_group_comment
;
The symmetry employed for this shelxl 
refinement is uniquely defined by the 
following loop, which should always be 
used as a source of symmetry 
information in preference to the above 
space-group names. They are only intended 
as comments. 
;

loop_
_space_group_symop_operation_xyz
'x, y, z'
'-x, -y, -z'

loop_
_atom_site_label
_atom_site_type_symbol
_atom_site_fract_x
_atom_site_fract_y
_atom_site_fract_z
_atom_site_U_iso_or_equiv
_atom_site_adp_type
_atom_site_occupancy
_atom_site_site_symmetry_order
_atom_site_calc_flag
_atom_site_refinement_flags_posn
_atom_site_refinement_flags_adp
_atom_site_refinement_flags_occupancy
_atom_site_disorder_assembly
_atom_site_disorder_group
Pd1 Pd 0.75280(2) 0.80449(2) 0.94288(2) 0.09577(9) Uani 1 1 d . U . . .
C1 C 1.0979(4) 0.7148(2) 0.9309(2) 0.1799(16) Uani 1 1 d D U . . .
C2 C 1.1188(4) 0.7757(3) 0.8515(2) 0.205(2) Uani 1 1 d D U . . .
H2A H 1.1810 0.7853 0.8461 0.307 Uiso 1 1 calc R U . . .
H2B H 1.0758 0.8277 0.8430 0.307 Uiso 1 1 calc R U . . .
H2C H 1.1137 0.7550 0.8123 0.307 Uiso 1 1 calc R U . . .
N1 N 1.0721(3) 0.6707(2) 0.99204(19) 0.1834(15) Uani 1 1 d D U . . .
B3 B 0.5825(4) 0.6966(3) 0.1524(2) 0.1322(6) Uani 1 1 d . U . . .
F1X F 0.6746(2) 0.6998(2) 0.13555(18) 0.1454(9) Uani 0.5715(19) 1 d D U P A 3
F2X F 0.5592(2) 0.66155(16) 0.22632(15) 0.1180(9) Uani 0.5715(19) 1 d D U P A 3
F3X F 0.5885(3) 0.63254(18) 0.11750(17) 0.1390(8) Uani 0.5715(19) 1 d D U P A 3
F4X F 0.5353(3) 0.7608(2) 0.1043(2) 0.1578(10) Uani 0.5715(19) 1 d D U P A 3
C1X C 0.95410(2) 0.94568(2) 0.56829(2) 0.1147(12) Uani 0.2442(11) 1 d D U P B -1
H1X H 0.9758 0.8910 0.5711 0.138 Uiso 0.2442(11) 1 calc R U P B -1
C2X C 0.90480(2) 0.95051(2) 0.63664(2) 0.1201(10) Uani 0.2442(11) 1 d D U P B -1
C3X C 0.87351(2) 1.03370(2) 0.62971(2) 0.1203(16) Uani 0.2442(11) 1 d D U P B -1
H3X H 0.8389 1.0445 0.6731 0.144 Uiso 0.2442(11) 1 calc R U P B -1
C4X C 0.89402(2) 1.09940(2) 0.55879(2) 0.1433(15) Uani 0.2442(11) 1 d D U P B -1
H4X H 0.8721 1.1539 0.5563 0.172 Uiso 0.2442(11) 1 calc R U P B -1
C5X C 0.94465(2) 1.09054(2) 0.49106(2) 0.1294(12) Uani 0.2442(11) 1 d D U P B -1
C6X C 0.97757(2) 1.00841(2) 0.49495(2) 0.1177(12) Uani 0.2442(11) 1 d D U P B -1
C7X C 1.02857(2) 1.00016(2) 0.42629(2) 0.1470(13) Uani 0.2442(11) 1 d D U P B -1
H7X H 1.0502 0.9454 0.4294 0.176 Uiso 0.2442(11) 1 calc R U P B -1
C8X C 1.05093(2) 1.06511(2) 0.35317(2) 0.1751(11) Uani 0.2442(11) 1 d D U P B -1
C9X C 1.01609(2) 1.14592(2) 0.35288(2) 0.1685(15) Uani 0.2442(11) 1 d D U P B -1
H9X H 1.0278 1.1928 0.3064 0.202 Uiso 0.2442(11) 1 calc R U P B -1
C10X C 0.96498(2) 1.15807(2) 0.41924(2) 0.1500(15) Uani 0.2442(11) 1 d D U P B -1
H10X H 0.9434 1.2128 0.4161 0.180 Uiso 0.2442(11) 1 calc R U P B -1
S1X S 0.88656(2) 0.86806(2) 0.71502(2) 0.1302(7) Uani 0.2442(11) 1 d D U P B -1
O1X O 0.9785(3) 0.8228(3) 0.7410(3) 0.1308(14) Uani 0.2442(11) 1 d D U P B -1
O2X O 0.8340(4) 0.8928(3) 0.7757(2) 0.1109(10) Uani 0.2442(11) 1 d D U P B -1
O3X O 0.8449(3) 0.8206(2) 0.6906(3) 0.1303(8) Uani 0.2442(11) 1 d D U P B -1
S2X S 1.10989(2) 1.05392(2) 0.27430(2) 0.1852(8) Uani 0.2442(11) 1 d D U P B -1
O4X O 1.0455(3) 1.0346(3) 0.2384(2) 0.1905(9) Uani 0.2442(11) 1 d D U P B -1
O5X O 1.1822(3) 0.9825(3) 0.3026(4) 0.1870(15) Uani 0.2442(11) 1 d D U P B -1
O6X O 1.1425(4) 1.1282(3) 0.2242(3) 0.1826(13) Uani 0.2442(11) 1 d D U P B -1
C1Y C 0.95812(2) 1.00049(2) 0.56654(2) 0.1105(12) Uani 0.2558(11) 1 d D U P B -2
H1Y H 0.9498 1.0539 0.5668 0.133 Uiso 0.2558(11) 1 calc R U P B -2
C2Y C 0.93043(2) 0.93761(2) 0.63510(2) 0.0949(9) Uani 0.2558(11) 1 d D U P B -2
C3Y C 0.94360(2) 0.85882(2) 0.63306(2) 0.1150(15) Uani 0.2558(11) 1 d D U P B -2
H3Y H 0.9256 0.8138 0.6787 0.138 Uiso 0.2558(11) 1 calc R U P B -2
C4Y C 0.98269(2) 0.84662(2) 0.56469(2) 0.1261(14) Uani 0.2558(11) 1 d D U P B -2
H4Y H 0.9910 0.7932 0.5645 0.151 Uiso 0.2558(11) 1 calc R U P B -2
C5Y C 1.01019(2) 0.91180(2) 0.49583(2) 0.1267(12) Uani 0.2558(11) 1 d D U P B -2
C6Y C 0.99750(2) 0.99044(2) 0.49702(2) 0.1074(11) Uani 0.2558(11) 1 d D U P B -2
C7Y C 1.02478(2) 1.05514(2) 0.42869(2) 0.1490(13) Uani 0.2558(11) 1 d D U P B -2
H7Y H 1.0160 1.1082 0.4300 0.179 Uiso 0.2558(11) 1 calc R U P B -2
C8Y C 1.06414(2) 1.04629(2) 0.35888(2) 0.1873(9) Uani 0.2558(11) 1 d D U P B -2
C9Y C 1.07645(2) 0.96700(2) 0.35858(2) 0.1731(15) Uani 0.2558(11) 1 d D U P B -2
H9Y H 1.1031 0.9582 0.3122 0.208 Uiso 0.2558(11) 1 calc R U P B -2
C10Y C 1.04970(2) 0.90132(2) 0.42620(2) 0.1428(15) Uani 0.2558(11) 1 d D U P B -2
H10Y H 1.0585 0.8483 0.4250 0.171 Uiso 0.2558(11) 1 calc R U P B -2
S1Y S 0.87923(2) 0.95188(2) 0.71363(2) 0.0990(6) Uani 0.2558(11) 1 d D U P B -2
O1Y O 0.7895(3) 0.9938(3) 0.6867(3) 0.1052(13) Uani 0.2558(11) 1 d D U P B -2
O2Y O 0.8691(4) 0.8751(3) 0.7826(3) 0.0887(11) Uani 0.2558(11) 1 d D U P B -2
O3Y O 0.9210(3) 1.0027(2) 0.7344(3) 0.1011(8) Uani 0.2558(11) 1 d D U P B -2
S2Y S 1.10821(2) 1.11066(2) 0.28322(2) 0.2050(8) Uani 0.2558(11) 1 d D U P B -2
O4Y O 1.0796(4) 1.1245(4) 0.2107(2) 0.2053(11) Uani 0.2558(11) 1 d D U P B -2
O5Y O 1.2050(3) 1.0691(4) 0.2893(4) 0.1971(15) Uani 0.2558(11) 1 d D U P B -2
O6Y O 1.1002(5) 1.1880(2) 0.2937(3) 0.2065(15) Uani 0.2558(11) 1 d D U P B -2
F1Y F 0.4951(3) 0.7254(2) 0.1132(2) 0.1351(10) Uani 0.4285(19) 1 d D U P A 1
F2Y F 0.6329(3) 0.6440(2) 0.1251(3) 0.1584(10) Uani 0.4285(19) 1 d D U P A 1
F3Y F 0.6043(4) 0.7683(2) 0.1352(3) 0.1536(10) Uani 0.4285(19) 1 d D U P A 1
F4Y F 0.5517(3) 0.6596(2) 0.2316(2) 0.1234(11) Uani 0.4285(19) 1 d D U P A 1
C1_1 C 0.7886(2) 0.62286(16) 1.00157(16) 0.1028(10) Uani 1 1 d . U . C 2
H1_1 H 0.7366 0.6275 1.0375 0.123 Uiso 1 1 calc R U . C 2
C37_1 C 1.3193(2) 1.00278(15) 0.6158(2) 0.1676(9) Uani 1 1 d D U . C 2
H37A_1 H 1.3432 1.0517 0.5751 0.201 Uiso 1 1 calc R U . C 2
H37B_1 H 1.3009 1.0120 0.6653 0.201 Uiso 1 1 calc R U . C 2
C36_1 C 1.3917(2) 0.92713(17) 0.62969(17) 0.1638(9) Uani 1 1 d D U . C 2
H36_1 H 1.4456 0.9342 0.6481 0.197 Uiso 1 1 calc R U . C 2
C35_1 C 1.2375(2) 0.99124(15) 0.58857(16) 0.1425(9) Uani 1 1 d D U . C 2
H35_1 H 1.1889 1.0415 0.5792 0.171 Uiso 1 1 calc R U . C 2
C34_1 C 1.2660(3) 0.97688(16) 0.51262(15) 0.1390(10) Uani 1 1 d D U . C 2
H34A_1 H 1.2126 0.9691 0.4951 0.167 Uiso 1 1 calc R U . C 2
H34B_1 H 1.2885 1.0259 0.4706 0.167 Uiso 1 1 calc R U . C 2
C33_1 C 1.4202(2) 0.91428(19) 0.55285(18) 0.1607(10) Uani 1 1 d D U . C 2
H33A_1 H 1.4440 0.9631 0.5117 0.193 Uiso 1 1 calc R U . C 2
H33B_1 H 1.4694 0.8654 0.5612 0.193 Uiso 1 1 calc R U . C 2
C32_1 C 1.3547(2) 0.85160(18) 0.69184(18) 0.1568(10) Uani 1 1 d D U . C 2
H32A_1 H 1.4031 0.8021 0.7014 0.188 Uiso 1 1 calc R U . C 2
H32B_1 H 1.3362 0.8591 0.7422 0.188 Uiso 1 1 calc R U . C 2
C31_1 C 1.2006(2) 0.91557(15) 0.65109(18) 0.1338(10) Uani 1 1 d D U . C 2
H31A_1 H 1.1808 0.9235 0.7011 0.161 Uiso 1 1 calc R U . C 2
H31B_1 H 1.1471 0.9085 0.6331 0.161 Uiso 1 1 calc R U . C 2
C30_1 C 1.3398(2) 0.90161(14) 0.52551(16) 0.1261(9) Uani 1 1 d D U . C 2
H30_1 H 1.3588 0.8934 0.4750 0.151 Uiso 1 1 calc R U . C 2
C29_1 C 1.2741(2) 0.83899(14) 0.66504(14) 0.1210(8) Uani 1 1 d D U . C 2
H29_1 H 1.2503 0.7894 0.7063 0.145 Uiso 1 1 calc R U . C 2
C28_1 C 1.3045(2) 0.82694(13) 0.58804(15) 0.1142(8) Uani 1 1 d D U . C 2
C27_1 C 1.3307(2) 0.79008(16) 0.43191(16) 0.1009(10) Uani 1 1 d . U . C 2
H27_1 H 1.2901 0.8414 0.4215 0.121 Uiso 1 1 calc R U . C 2
C26_1 C 1.3745(2) 0.76904(16) 0.36808(16) 0.1015(10) Uani 1 1 d . U . C 2
C25_1 C 1.4298(2) 0.69183(15) 0.38526(17) 0.1039(11) Uani 1 1 d . U . C 2
H25_1 H 1.4593 0.6761 0.3432 0.125 Uiso 1 1 calc R U . C 2
C24_1 C 1.4423(2) 0.63845(15) 0.46108(15) 0.0969(10) Uani 1 1 d . U . C 2
H24_1 H 1.4795 0.5857 0.4710 0.116 Uiso 1 1 calc R U . C 2
C23_1 C 1.40148(19) 0.65960(14) 0.52497(16) 0.0950(9) Uani 1 1 d . U . C 2
C22_1 C 1.3453(2) 0.73758(14) 0.50947(16) 0.0941(9) Uani 1 1 d . U . C 2
C21_1 C 1.3040(2) 0.75589(15) 0.58005(16) 0.0993(9) Uani 1 1 d . U . C 2
C20_1 C 1.2745(2) 0.68120(15) 0.64516(15) 0.0928(9) Uani 1 1 d . U . C 2
C19_1 C 1.3337(2) 0.60540(15) 0.65811(15) 0.0928(9) Uani 1 1 d . U . C 2
C18_1 C 1.3145(2) 0.53428(15) 0.72041(15) 0.0982(10) Uani 1 1 d . U . C 2
H18_1 H 1.3562 0.4836 0.7304 0.118 Uiso 1 1 calc R U . C 2
C17_1 C 1.2358(2) 0.53748(16) 0.76701(16) 0.1063(10) Uani 1 1 d . U . C 2
H17_1 H 1.2234 0.4883 0.8104 0.128 Uiso 1 1 calc R U . C 2
C16_1 C 1.1726(2) 0.60880(15) 0.75443(15) 0.1054(10) Uani 1 1 d . U . C 2
C15_1 C 1.1930(2) 0.68177(15) 0.69169(15) 0.1045(10) Uani 1 1 d . U . C 2
H15_1 H 1.1502 0.7318 0.6814 0.125 Uiso 1 1 calc R U . C 2
C13_1 C 1.3629(2) 0.87519(17) 0.22186(18) 0.1116(12) Uani 1 1 d . U . C 2
C12_1 C 1.3183(2) 1.01945(16) 0.13488(16) 0.0989(10) Uani 1 1 d . U . C 2
H12_1 H 1.2925 1.0297 0.1807 0.119 Uiso 1 1 calc R U . C 2
C11_1 C 1.3595(2) 0.93907(17) 0.14347(17) 0.1038(10) Uani 1 1 d . U . C 2
C10_1 C 1.3967(2) 0.92537(18) 0.07547(17) 0.1080(11) Uani 1 1 d . U . C 2
H10_1 H 1.4263 0.8717 0.0790 0.130 Uiso 1 1 calc R U . C 2
C9_1 C 1.3900(2) 0.99068(17) 0.00327(17) 0.1099(11) Uani 1 1 d . U . C 2
H9_1 H 1.4137 0.9823 -0.0439 0.132 Uiso 1 1 calc R U . C 2
C8_1 C 1.3489(2) 1.06789(17) -0.00053(16) 0.1003(10) Uani 1 1 d . U . C 2
H8_1 H 1.3449 1.1129 -0.0506 0.120 Uiso 1 1 calc R U . C 2
C7_1 C 1.0881(3) 0.60917(17) 0.80422(18) 0.1124(11) Uani 1 1 d . U . C 2
C6_1 C 1.0211(3) 0.60635(18) 0.84665(18) 0.1174(11) Uani 1 1 d . U . C 2
C5_1 C 0.8912(2) 0.68437(17) 0.90130(15) 0.1020(10) Uani 1 1 d . U . C 2
H5_1 H 0.9119 0.7337 0.8651 0.122 Uiso 1 1 calc R U . C 2
C4_1 C 0.9391(2) 0.60887(17) 0.89904(17) 0.1081(10) Uani 1 1 d . U . C 2
C3_1 C 0.9047(2) 0.53769(17) 0.95284(17) 0.1082(10) Uani 1 1 d . U . C 2
H3_1 H 0.9331 0.4848 0.9536 0.130 Uiso 1 1 calc R U . C 2
C2_1 C 0.8302(2) 0.54598(17) 1.00356(16) 0.1106(11) Uani 1 1 d . U . C 2
H2_1 H 0.8067 0.4984 1.0406 0.133 Uiso 1 1 calc R U . C 2
C14_1 C 1.3632(2) 0.82859(17) 0.28964(17) 0.1095(12) Uani 1 1 d . U . C 2
C38_1 C 1.4895(2) 0.53601(19) 0.62235(16) 0.1232(11) Uani 0.574(3) 1 d D U P C 3
H38A_1 H 1.5298 0.5397 0.5734 0.148 Uiso 0.574(3) 1 calc R U P C 3
H38B_1 H 1.4665 0.4833 0.6439 0.148 Uiso 0.574(3) 1 calc R U P C 3
C39_1 C 1.5442(3) 0.5367(4) 0.6827(3) 0.1718(14) Uani 0.574(3) 1 d D U P C 3
H39A_1 H 1.5023 0.5434 0.7277 0.206 Uiso 0.574(3) 1 calc R U P C 3
H39B_1 H 1.5773 0.5837 0.6578 0.206 Uiso 0.574(3) 1 calc R U P C 3
C40_1 C 1.6124(3) 0.4553(3) 0.7127(3) 0.1759(15) Uani 0.574(3) 1 d D U P C 3
H40A_1 H 1.6399 0.4497 0.7589 0.211 Uiso 0.574(3) 1 calc R U P C 3
H40B_1 H 1.5824 0.4073 0.7277 0.211 Uiso 0.574(3) 1 calc R U P C 3
C41_1 C 1.6837(4) 0.4617(4) 0.6429(4) 0.2140(13) Uani 0.574(3) 1 d D U P C 3
H41A_1 H 1.6521 0.4652 0.5998 0.257 Uiso 0.574(3) 1 calc R U P C 3
H41B_1 H 1.7267 0.4084 0.6586 0.257 Uiso 0.574(3) 1 calc R U P C 3
C42_1 C 1.7421(3) 0.5303(3) 0.6061(3) 0.2287(14) Uani 0.574(3) 1 d D U P C 3
H42A_1 H 1.7933 0.5166 0.5699 0.274 Uiso 0.574(3) 1 calc R U P C 3
H42B_1 H 1.7047 0.5837 0.5757 0.274 Uiso 0.574(3) 1 calc R U P C 3
C43_1 C 1.7785(4) 0.5358(4) 0.6742(3) 0.2832(16) Uani 0.574(3) 1 d D U P C 3
H43A_1 H 1.8157 0.5792 0.6528 0.425 Uiso 0.5739 1 calc . U P C 3
H43B_1 H 1.8158 0.4828 0.7036 0.425 Uiso 0.5739 1 calc . U P C 3
H43C_1 H 1.7272 0.5491 0.7098 0.425 Uiso 0.5739 1 calc . U P C 3
C50_1 C 1.4895(2) 0.53601(19) 0.62235(16) 0.1232(11) Uani 0.426(3) 1 d D U P C 4
H50A_1 H 1.5374 0.5467 0.5773 0.148 Uiso 0.426(3) 1 calc R U P C 4
H50B_1 H 1.4690 0.4847 0.6313 0.148 Uiso 0.426(3) 1 calc R U P C 4
C44_1 C 1.5283(5) 0.5251(5) 0.6959(5) 0.146(3) Uiso 0.426(3) 1 d D U P C 4
H44A_1 H 1.4892 0.5651 0.7168 0.175 Uiso 0.426(3) 1 calc R U P C 4
H44B_1 H 1.5224 0.4691 0.7363 0.175 Uiso 0.426(3) 1 calc R U P C 4
C45_1 C 1.6201(6) 0.5346(8) 0.6892(6) 0.220(4) Uiso 0.426(3) 1 d D U P C 4
H45A_1 H 1.6197 0.5948 0.6658 0.264 Uiso 0.426(3) 1 calc R U P C 4
H45B_1 H 1.6540 0.5135 0.6492 0.264 Uiso 0.426(3) 1 calc R U P C 4
C46_1 C 1.6765(7) 0.4986(8) 0.7567(7) 0.278(5) Uiso 0.426(3) 1 d D U P C 4
H46_1 H 1.6839 0.4413 0.7894 0.333 Uiso 0.426(3) 1 calc R U P C 4
C47_1 C 1.7196(8) 0.5523(8) 0.7715(8) 0.310(7) Uiso 0.426(3) 1 d D U P C 4
H47A_1 H 1.7285 0.5254 0.8284 0.372 Uiso 0.426(3) 1 calc R U P C 4
H47B_1 H 1.6735 0.6031 0.7645 0.372 Uiso 0.426(3) 1 calc R U P C 4
C48_1 C 1.8096(9) 0.5820(10) 0.7285(12) 0.324(9) Uiso 0.426(3) 1 d D U P C 4
H48A_1 H 1.8222 0.6202 0.7480 0.486 Uiso 0.4261 1 calc . U P C 4
H48B_1 H 1.8044 0.6102 0.6715 0.486 Uiso 0.4261 1 calc . U P C 4
H48C_1 H 1.8595 0.5343 0.7387 0.486 Uiso 0.4261 1 calc . U P C 4
N1_1 N 0.81933(18) 0.68998(13) 0.95094(12) 0.1000(8) Uani 1 1 d . U . . .
N3_1 N 1.41185(18) 0.60571(13) 0.60341(13) 0.1007(8) Uani 1 1 d . U . . .
N2_1 N 1.31422(17) 1.08124(13) 0.06519(12) 0.0943(8) Uani 1 1 d . U . . .
C6_2 C 0.6306(4) 0.7724(2) 0.7098(2) 0.1686(15) Uani 1 1 d . U . . .
C37_2 C 1.1421(3) 0.6551(2) 0.4973(3) 0.1614(11) Uani 0.6409(19) 1 d D U P D 1
H37A_2 H 1.2015 0.6578 0.4646 0.194 Uiso 0.6409(19) 1 calc R U P D 1
H37B_2 H 1.1535 0.6191 0.5529 0.194 Uiso 0.6409(19) 1 calc R U P D 1
C36_2 C 1.0823(3) 0.6192(2) 0.4692(2) 0.1623(11) Uani 0.6409(19) 1 d D U P D 1
H36_2 H 1.1129 0.5624 0.4736 0.195 Uiso 0.6409(19) 1 calc R U P D 1
C35_2 C 1.0960(3) 0.7413(2) 0.4913(2) 0.1494(10) Uani 0.6409(19) 1 d D U P D 1
H35_2 H 1.1355 0.7650 0.5100 0.179 Uiso 0.6409(19) 1 calc R U P D 1
C34_2 C 1.0802(3) 0.7955(2) 0.4052(2) 0.1368(10) Uani 0.6409(19) 1 d D U P D 1
H34A_2 H 1.0506 0.8521 0.4000 0.164 Uiso 0.6409(19) 1 calc R U P D 1
H34B_2 H 1.1393 0.7986 0.3721 0.164 Uiso 0.6409(19) 1 calc R U P D 1
C33_2 C 1.0676(4) 0.6739(2) 0.38422(19) 0.1496(12) Uani 0.6409(19) 1 d D U P D 1
H33A_2 H 1.0301 0.6502 0.3644 0.180 Uiso 0.6409(19) 1 calc R U P D 1
H33B_2 H 1.1270 0.6771 0.3515 0.180 Uiso 0.6409(19) 1 calc R U P D 1
C32_2 C 0.9914(3) 0.6149(2) 0.5206(3) 0.1679(12) Uani 0.6409(19) 1 d D U P D 1
H32A_2 H 0.9524 0.5900 0.5036 0.201 Uiso 0.6409(19) 1 calc R U P D 1
H32B_2 H 1.0019 0.5795 0.5765 0.201 Uiso 0.6409(19) 1 calc R U P D 1
C31_2 C 1.0056(3) 0.7352(2) 0.5425(2) 0.1572(10) Uani 0.6409(19) 1 d D U P D 1
H31A_2 H 0.9751 0.7906 0.5404 0.189 Uiso 0.6409(19) 1 calc R U P D 1
H31B_2 H 1.0164 0.6989 0.5981 0.189 Uiso 0.6409(19) 1 calc R U P D 1
C30_2 C 1.0200(2) 0.7593(2) 0.3774(2) 0.1409(10) Uani 0.6409(19) 1 d D U P D 1
H30_2 H 1.0097 0.7950 0.3209 0.169 Uiso 0.6409(19) 1 calc R U P D 1
C29_2 C 0.9443(3) 0.7002(2) 0.5136(2) 0.1479(11) Uani 0.6409(19) 1 d D U P D 1
H29_2 H 0.8843 0.6974 0.5466 0.177 Uiso 0.6409(19) 1 calc R U P D 1
C28_2 C 0.9300(2) 0.7560(3) 0.4276(2) 0.1373(12) Uani 0.6409(19) 1 d D U P D 1
C88_2 C 0.9545(5) 0.7419(5) 0.3924(3) 0.1322(13) Uani 0.3591(19) 1 d D U P D 2
C89_2 C 1.0726(3) 0.6837(5) 0.4895(4) 0.1559(11) Uani 0.3591(19) 1 d D U P D 2
H89A_2 H 1.0632 0.7397 0.4890 0.187 Uiso 0.3591(19) 1 calc R U P D 2
H89B_2 H 1.0858 0.6431 0.5434 0.187 Uiso 0.3591(19) 1 calc R U P D 2
C90_2 C 0.9850(4) 0.6712(3) 0.4697(3) 0.1411(11) Uani 0.3591(19) 1 d D U P D 2
H90_2 H 0.9358 0.6704 0.5136 0.169 Uiso 0.3591(19) 1 calc R U P D 2
C91_2 C 1.0019(5) 0.5888(3) 0.4604(3) 0.1462(12) Uani 0.3591(19) 1 d D U P D 2
H91A_2 H 0.9455 0.5818 0.4467 0.175 Uiso 0.3591(19) 1 calc R U P D 2
H91B_2 H 1.0174 0.5428 0.5113 0.175 Uiso 0.3591(19) 1 calc R U P D 2
C92_2 C 1.1661(4) 0.5922(3) 0.4212(4) 0.1649(12) Uani 0.3591(19) 1 d D U P D 2
H92A_2 H 1.1800 0.5454 0.4721 0.198 Uiso 0.3591(19) 1 calc R U P D 2
H92B_2 H 1.2179 0.5889 0.3812 0.198 Uiso 0.3591(19) 1 calc R U P D 2
C93_2 C 1.0548(8) 0.6627(3) 0.3205(4) 0.1421(13) Uani 0.3591(19) 1 d D U P D 2
H93A_2 H 1.1050 0.6639 0.2781 0.170 Uiso 0.3591(19) 1 calc R U P D 2
H93B_2 H 0.9997 0.6577 0.3032 0.170 Uiso 0.3591(19) 1 calc R U P D 2
C94_2 C 1.0367(3) 0.7451(3) 0.3297(3) 0.1356(12) Uani 0.3591(19) 1 d D U P D 2
H94_2 H 1.0227 0.7923 0.2783 0.163 Uiso 0.3591(19) 1 calc R U P D 2
C95_2 C 1.1542(5) 0.6733(3) 0.4307(3) 0.1618(11) Uani 0.3591(19) 1 d D U P D 2
H95_2 H 1.2112 0.6781 0.4465 0.194 Uiso 0.3591(19) 1 calc R U P D 2
C96_2 C 1.0797(3) 0.5856(4) 0.3957(3) 0.1484(12) Uani 0.3591(19) 1 d D U P D 2
H96_2 H 1.0878 0.5338 0.3867 0.178 Uiso 0.3591(19) 1 calc R U P D 2
C97_2 C 1.1284(4) 0.7457(5) 0.3531(3) 0.1557(12) Uani 0.3591(19) 1 d D U P D 2
H97A_2 H 1.1769 0.7434 0.3103 0.187 Uiso 0.3591(19) 1 calc R U P D 2
H97B_2 H 1.1247 0.7982 0.3587 0.187 Uiso 0.3591(19) 1 calc R U P D 2
C27_2 C 0.8845(3) 0.90664(17) 0.26053(18) 0.1177(9) Uani 1 1 d . U . . .
H27_2 H 0.9319 0.9187 0.2782 0.141 Uiso 1 1 calc R U . . .
C38_2 C 0.6660(3) 0.72734(16) 0.31663(18) 0.1265(9) Uani 1 1 d D U . . .
H38A_2 H 0.6840 0.7387 0.2600 0.152 Uiso 1 1 calc R U . . .
H38B_2 H 0.6000 0.7490 0.3228 0.152 Uiso 1 1 calc R U . . .
C39_2 C 0.6830(2) 0.63537(17) 0.3637(2) 0.1326(11) Uani 0.949(3) 1 d D U P . .
H39A_2 H 0.6574 0.6245 0.4191 0.159 Uiso 0.949(3) 1 calc R U P . .
H39B_2 H 0.6491 0.6100 0.3427 0.159 Uiso 0.949(3) 1 calc R U P . .
C40_2 C 0.7794(2) 0.5936(2) 0.3641(2) 0.1438(11) Uani 0.949(3) 1 d D U P . .
H40A_2 H 0.7814 0.5332 0.3904 0.173 Uiso 0.949(3) 1 calc R U P . .
H40B_2 H 0.8104 0.6092 0.3962 0.173 Uiso 0.949(3) 1 calc R U P . .
C41_2 C 0.8316(3) 0.6129(2) 0.2843(2) 0.1439(12) Uani 0.949(3) 1 d D U P . .
H41A_2 H 0.8463 0.6689 0.2644 0.173 Uiso 0.949(3) 1 calc R U P . .
H41B_2 H 0.7929 0.6131 0.2473 0.173 Uiso 0.949(3) 1 calc R U P . .
C42_2 C 0.9189(3) 0.5515(3) 0.2855(2) 0.1638(15) Uani 0.949(3) 1 d D U P . .
H42A_2 H 0.9036 0.4961 0.3029 0.197 Uiso 0.949(3) 1 calc R U P . .
H42B_2 H 0.9556 0.5490 0.3252 0.197 Uiso 0.949(3) 1 calc R U P . .
C43_2 C 0.9770(4) 0.5717(3) 0.2059(3) 0.207(2) Uani 0.949(3) 1 d D U P . .
H43A_2 H 1.0322 0.5294 0.2113 0.311 Uiso 0.9489 1 calc . U P . .
H43B_2 H 0.9942 0.6258 0.1888 0.311 Uiso 0.9489 1 calc . U P . .
H43C_2 H 0.9420 0.5729 0.1665 0.311 Uiso 0.9489 1 calc . U P . .
C26_2 C 0.8650(3) 0.95148(18) 0.18248(18) 0.1180(9) Uani 1 1 d . U . . .
C25_2 C 0.7934(3) 0.93423(19) 0.15792(19) 0.1276(10) Uani 1 1 d . U . . .
H25_2 H 0.7795 0.9639 0.1047 0.153 Uiso 1 1 calc R U . . .
C24_2 C 0.7427(3) 0.87539(18) 0.20904(17) 0.1251(10) Uani 1 1 d . U . . .
H24_2 H 0.6932 0.8658 0.1918 0.150 Uiso 1 1 calc R U . . .
C23_2 C 0.7652(2) 0.83033(16) 0.28614(17) 0.1156(8) Uani 1 1 d . U . . .
C22_2 C 0.8375(2) 0.84491(16) 0.31361(17) 0.1161(8) Uani 1 1 d . U . . .
C21_2 C 0.8563(3) 0.7916(2) 0.3970(2) 0.1347(10) Uani 1 1 d . U . . .
C20_2 C 0.7683(3) 0.78057(18) 0.44766(18) 0.1264(8) Uani 1 1 d . U . . .
C19_2 C 0.7012(3) 0.76479(17) 0.41931(17) 0.1204(8) Uani 1 1 d . U . . .
C18_2 C 0.6210(3) 0.74728(19) 0.46491(18) 0.1339(9) Uani 1 1 d . U . . .
H18_2 H 0.5759 0.7345 0.4452 0.161 Uiso 1 1 calc R U . . .
C17_2 C 0.6054(3) 0.74817(18) 0.53978(19) 0.1456(9) Uani 1 1 d . U . . .
H17_2 H 0.5499 0.7355 0.5713 0.175 Uiso 1 1 calc R U . . .
C16_2 C 0.6702(3) 0.76736(18) 0.56892(19) 0.1536(10) Uani 1 1 d . U . . .
C15_2 C 0.7494(3) 0.78440(18) 0.52380(19) 0.1469(9) Uani 1 1 d . U . . .
H15_2 H 0.7932 0.7992 0.5430 0.176 Uiso 1 1 calc R U . . .
C14_2 C 0.9169(3) 1.01200(19) 0.12869(19) 0.1223(11) Uani 1 1 d . U . . .
C13_2 C 0.9636(3) 1.0570(2) 0.08134(19) 0.1245(11) Uani 1 1 d . U . . .
C12_2 C 1.0915(2) 1.12911(17) 0.05647(17) 0.1058(9) Uani 1 1 d . U . . .
H12_2 H 1.0997 1.1005 0.1111 0.127 Uiso 1 1 calc R U . . .
C11_2 C 1.0217(2) 1.11508(18) 0.02708(18) 0.1143(9) Uani 1 1 d . U . . .
C10_2 C 1.0129(3) 1.1538(2) -0.05163(19) 0.1249(11) Uani 1 1 d . U . . .
H10_2 H 0.9673 1.1439 -0.0731 0.150 Uiso 1 1 calc R U . . .
C9_2 C 1.0702(2) 1.2070(2) -0.0998(2) 0.1326(11) Uani 1 1 d . U . . .
H9_2 H 1.0644 1.2345 -0.1549 0.159 Uiso 1 1 calc R U . . .
C5_2 C 0.6733(3) 0.79166(17) 0.81930(16) 0.1196(8) Uani 1 1 d . U . . .
H5_2 H 0.7287 0.8071 0.7893 0.144 Uiso 1 1 calc R U . . .
C4_2 C 0.6112(3) 0.7712(2) 0.78532(18) 0.1423(10) Uani 1 1 d . U . . .
C3_2 C 0.5329(3) 0.7475(2) 0.8327(2) 0.1654(11) Uani 1 1 d . U . . .
H3_2 H 0.4903 0.7314 0.8133 0.198 Uiso 1 1 calc R U . . .
C2_2 C 0.5162(3) 0.7469(2) 0.9071(2) 0.1585(12) Uani 1 1 d . U . . .
H2_2 H 0.4619 0.7312 0.9392 0.190 Uiso 1 1 calc R U . . .
C1_2 C 0.5782(2) 0.76898(19) 0.93474(19) 0.1235(10) Uani 1 1 d . U . . .
H1_2 H 0.5654 0.7696 0.9861 0.148 Uiso 1 1 calc R U . . .
C8_2 C 1.1353(2) 1.22004(18) -0.06832(17) 0.1136(10) Uani 1 1 d . U . . .
H8_2 H 1.1745 1.2575 -0.1021 0.136 Uiso 1 1 calc R U . . .
C7_2 C 0.6500(4) 0.7724(2) 0.6460(2) 0.1742(15) Uani 1 1 d . U . . .
N1_2 N 0.65510(19) 0.78954(13) 0.89306(12) 0.1031(7) Uani 1 1 d . U . . .
N2_2 N 1.14636(19) 1.18136(13) 0.00997(13) 0.1051(8) Uani 1 1 d . U . . .
N3_2 N 0.7156(2) 0.77047(14) 0.34073(14) 0.1243(7) Uani 1 1 d . U . . .

loop_
_atom_site_aniso_label
_atom_site_aniso_U_11
_atom_site_aniso_U_22
_atom_site_aniso_U_33
_atom_site_aniso_U_23
_atom_site_aniso_U_13
_atom_site_aniso_U_12
Pd1 0.11541(17) 0.08828(12) 0.06216(11) -0.01971(9) 0.00687(12) -0.01116(11)
C1 0.240(3) 0.1671(19) 0.1422(13) -0.0740(12) 0.0366(15) -0.0737(17)
C2 0.292(5) 0.185(2) 0.1458(15) -0.0748(14) 0.0489(19) -0.097(2)
N1 0.235(3) 0.1637(18) 0.1453(13) -0.0676(12) 0.0370(15) -0.0560(17)
B3 0.1580(9) 0.1212(7) 0.0857(7) -0.0205(5) 0.0202(6) -0.0322(7)
F1X 0.1633(9) 0.1656(14) 0.1006(14) -0.0547(10) 0.0338(9) -0.0503(8)
F2X 0.1421(17) 0.0972(13) 0.0851(8) -0.0229(7) 0.0198(10) -0.0178(13)
F3X 0.1569(17) 0.1395(8) 0.1050(10) -0.0418(6) 0.0213(11) -0.0377(9)
F4X 0.1935(15) 0.1325(12) 0.1007(13) -0.0197(10) 0.0075(12) -0.0126(12)
C1X 0.138(3) 0.1126(12) 0.0871(9) -0.0315(8) 0.0126(10) -0.0453(14)
C2X 0.150(2) 0.1136(8) 0.0859(9) -0.0301(7) 0.0154(10) -0.0425(10)
C3X 0.153(4) 0.1138(9) 0.0831(13) -0.0296(8) 0.0092(15) -0.0381(12)
C4X 0.210(3) 0.1139(13) 0.0877(10) -0.0318(8) 0.0247(12) -0.0432(15)
C5X 0.184(3) 0.1146(9) 0.0843(9) -0.0335(7) 0.0175(11) -0.0529(11)
C6X 0.157(3) 0.1150(9) 0.0820(9) -0.0344(7) 0.0140(10) -0.0550(11)
C7X 0.216(3) 0.1246(13) 0.0937(9) -0.0414(8) 0.0390(11) -0.0639(15)
C8X 0.288(2) 0.1303(10) 0.0957(8) -0.0438(6) 0.0589(10) -0.0807(11)
C9X 0.273(4) 0.1289(10) 0.0947(11) -0.0417(8) 0.0467(13) -0.0765(14)
C10X 0.238(4) 0.1183(13) 0.0859(10) -0.0343(8) 0.0277(12) -0.0641(15)
S1X 0.1583(13) 0.1138(9) 0.1006(9) -0.0301(6) 0.0229(8) -0.0435(8)
O1X 0.1482(12) 0.114(2) 0.100(2) -0.0195(15) 0.0251(10) -0.0417(11)
O2X 0.1263(19) 0.1025(14) 0.0829(10) -0.0167(7) 0.0066(11) -0.0341(13)
O3X 0.1564(15) 0.1215(10) 0.0997(13) -0.0356(7) 0.0290(9) -0.0495(8)
S2X 0.3056(15) 0.1433(11) 0.0995(9) -0.0515(7) 0.0647(8) -0.0874(8)
O4X 0.3118(13) 0.1462(15) 0.1134(12) -0.0615(8) 0.0569(9) -0.0828(9)
O5X 0.3048(16) 0.1449(16) 0.104(3) -0.0551(15) 0.0657(13) -0.0831(13)
O6X 0.316(2) 0.1436(12) 0.087(2) -0.0538(13) 0.0676(15) -0.0903(10)
C1Y 0.147(3) 0.1039(11) 0.0735(8) -0.0273(7) 0.0035(10) -0.0373(13)
C2Y 0.112(2) 0.0970(8) 0.0683(7) -0.0245(5) -0.0048(9) -0.0241(10)
C3Y 0.154(4) 0.1015(9) 0.0811(9) -0.0319(6) 0.0141(12) -0.0358(11)
C4Y 0.173(3) 0.1146(11) 0.0873(9) -0.0410(7) 0.0230(12) -0.0459(13)
C5Y 0.175(3) 0.1196(8) 0.0838(8) -0.0391(6) 0.0188(10) -0.0501(10)
C6Y 0.132(3) 0.1152(8) 0.0738(8) -0.0319(6) 0.0015(10) -0.0399(10)
C7Y 0.224(3) 0.1244(12) 0.0883(9) -0.0360(7) 0.0324(11) -0.0620(14)
C8Y 0.3058(18) 0.1446(9) 0.0999(9) -0.0494(7) 0.0626(11) -0.0823(10)
C9Y 0.270(4) 0.1438(9) 0.0970(13) -0.0488(7) 0.0498(16) -0.0724(12)
C10Y 0.203(4) 0.1360(12) 0.0891(9) -0.0480(7) 0.0284(12) -0.0570(14)
S1Y 0.1273(11) 0.0823(8) 0.0688(7) -0.0171(5) -0.0039(7) -0.0144(7)
O1Y 0.1254(11) 0.100(2) 0.0678(18) -0.0190(13) -0.0047(9) -0.0099(10)
O2Y 0.106(2) 0.0879(12) 0.0628(13) -0.0207(10) -0.0072(13) -0.0184(11)
O3Y 0.1281(14) 0.0926(9) 0.0707(11) -0.0253(6) 0.0043(9) -0.0230(8)
S2Y 0.3327(15) 0.1511(10) 0.1120(10) -0.0514(7) 0.0775(9) -0.0880(10)
O4Y 0.336(2) 0.150(2) 0.1074(9) -0.0440(8) 0.0726(9) -0.0893(16)
O5Y 0.3256(12) 0.141(2) 0.107(2) -0.0462(18) 0.0786(11) -0.0945(13)
O6Y 0.329(4) 0.1498(9) 0.1232(16) -0.0537(7) 0.0746(17) -0.0882(11)
F1Y 0.1647(11) 0.1130(17) 0.0966(12) -0.0176(11) 0.0126(8) -0.0347(9)
F2Y 0.1819(18) 0.1464(10) 0.1085(12) -0.0363(7) 0.0261(13) -0.0193(11)
F3Y 0.1813(15) 0.1261(8) 0.1157(18) -0.0078(8) 0.0002(12) -0.0477(8)
F4Y 0.155(2) 0.0984(16) 0.0872(9) -0.0222(9) 0.0185(10) -0.0221(14)
C1_1 0.116(2) 0.0933(10) 0.0728(14) -0.0215(10) 0.0161(13) -0.0139(12)
C37_1 0.2450(17) 0.1150(12) 0.1531(15) -0.0641(9) 0.0150(12) -0.0574(10)
C36_1 0.2014(16) 0.1421(14) 0.1697(12) -0.0728(9) -0.0097(14) -0.0560(10)
C35_1 0.1988(16) 0.0842(12) 0.1208(13) -0.0344(9) 0.0211(13) -0.0234(12)
C34_1 0.2068(19) 0.0795(12) 0.1042(11) -0.0183(9) 0.0149(13) -0.0360(13)
C33_1 0.1799(14) 0.1415(15) 0.1747(13) -0.0765(10) 0.0209(13) -0.0582(11)
C32_1 0.2107(16) 0.1262(14) 0.1412(13) -0.0535(10) -0.0282(11) -0.0349(13)
C31_1 0.1902(16) 0.0852(12) 0.1058(15) -0.0367(10) 0.0212(15) -0.0188(10)
C30_1 0.1707(17) 0.0910(10) 0.1095(12) -0.0383(8) 0.0286(11) -0.0469(9)
C29_1 0.1706(16) 0.0878(10) 0.0966(10) -0.0374(8) 0.0104(13) -0.0259(10)
C28_1 0.1576(19) 0.0765(8) 0.0913(10) -0.0280(6) 0.0173(13) -0.0234(9)
C27_1 0.123(2) 0.0787(12) 0.0801(9) -0.0180(8) 0.0203(14) -0.0300(12)
C26_1 0.118(2) 0.0888(12) 0.0773(9) -0.0195(9) 0.0210(15) -0.0310(12)
C25_1 0.138(2) 0.0810(11) 0.0814(11) -0.0268(9) 0.0191(15) -0.0325(12)
C24_1 0.111(2) 0.0791(12) 0.0825(10) -0.0265(8) 0.0228(14) -0.0199(12)
C23_1 0.117(2) 0.0731(10) 0.0787(9) -0.0216(8) 0.0189(13) -0.0274(11)
C22_1 0.116(2) 0.0709(10) 0.0797(8) -0.0218(7) 0.0210(13) -0.0272(11)
C21_1 0.125(2) 0.0769(8) 0.0782(9) -0.0229(6) 0.0164(13) -0.0213(10)
C20_1 0.1177(16) 0.0736(9) 0.0708(12) -0.0224(9) 0.0101(11) -0.0149(10)
C19_1 0.1131(16) 0.0773(11) 0.0713(12) -0.0224(9) 0.0072(11) -0.0132(11)
C18_1 0.1275(17) 0.0740(11) 0.0746(13) -0.0225(10) 0.0097(12) -0.0137(12)
C17_1 0.1383(17) 0.0753(12) 0.0788(15) -0.0185(11) 0.0210(12) -0.0192(12)
C16_1 0.1376(15) 0.0788(12) 0.0767(14) -0.0241(10) 0.0217(11) -0.0161(11)
C15_1 0.1378(16) 0.0782(12) 0.0768(14) -0.0287(9) 0.0272(11) -0.0156(12)
C13_1 0.135(2) 0.0849(14) 0.0882(11) -0.0140(11) 0.0037(18) -0.0217(15)
C12_1 0.127(2) 0.0833(10) 0.0694(11) -0.0185(8) 0.0009(15) -0.0184(13)
C11_1 0.118(2) 0.0892(11) 0.0800(10) -0.0196(9) 0.0100(16) -0.0174(14)
C10_1 0.121(2) 0.0944(12) 0.0890(10) -0.0295(8) 0.0123(16) -0.0143(14)
C9_1 0.131(2) 0.1038(12) 0.0793(11) -0.0326(9) 0.0075(17) -0.0132(15)
C8_1 0.112(2) 0.1014(12) 0.0711(10) -0.0259(9) 0.0034(15) -0.0141(14)
C7_1 0.1386(15) 0.0846(15) 0.0860(15) -0.0225(12) 0.0240(10) -0.0187(13)
C6_1 0.1369(15) 0.0987(16) 0.0893(15) -0.0292(12) 0.0242(10) -0.0150(14)
C5_1 0.1301(18) 0.0875(10) 0.0635(13) -0.0183(9) 0.0142(11) -0.0156(11)
C4_1 0.1278(16) 0.0953(12) 0.0769(14) -0.0240(10) 0.0134(11) -0.0140(12)
C3_1 0.1233(18) 0.0868(11) 0.0891(15) -0.0256(11) 0.0140(12) -0.0101(12)
C2_1 0.127(2) 0.0946(11) 0.0873(16) -0.0255(11) 0.0201(13) -0.0223(14)
C14_1 0.130(2) 0.0931(15) 0.0803(10) -0.0194(11) 0.0225(17) -0.0298(15)
C38_1 0.1378(17) 0.1055(16) 0.1011(14) -0.0351(12) -0.0002(11) 0.0032(12)
C39_1 0.1557(17) 0.163(2) 0.1721(18) -0.0328(16) -0.0513(11) -0.0208(14)
C40_1 0.1609(18) 0.167(2) 0.1812(19) -0.045(2) -0.0522(12) -0.0141(16)
C41_1 0.1873(17) 0.1908(17) 0.209(2) -0.0387(15) -0.0247(13) -0.0094(10)
C42_1 0.199(2) 0.202(2) 0.2242(18) -0.0347(16) -0.0197(15) -0.0213(14)
C43_1 0.308(3) 0.246(3) 0.2749(19) -0.0619(14) -0.0572(15) -0.0703(15)
C50_1 0.1378(17) 0.1055(16) 0.1011(14) -0.0351(12) -0.0002(11) 0.0032(12)
N1_1 0.1263(15) 0.0895(9) 0.0567(10) -0.0131(8) 0.0118(10) -0.0165(10)
N3_1 0.1179(13) 0.0837(11) 0.0805(9) -0.0242(8) 0.0109(9) -0.0139(9)
N2_1 0.1122(16) 0.0900(10) 0.0626(9) -0.0195(7) 0.0030(11) -0.0153(11)
C6_2 0.293(4) 0.1266(19) 0.0873(8) -0.0318(9) -0.0359(13) -0.047(2)
C37_2 0.1726(16) 0.1348(15) 0.1341(17) -0.0012(12) -0.0428(11) -0.0285(11)
C36_2 0.1797(19) 0.1303(13) 0.1486(17) -0.0241(10) -0.0192(13) -0.0342(12)
C35_2 0.1592(16) 0.1418(13) 0.1251(14) -0.0178(12) -0.0315(13) -0.0406(14)
C34_2 0.1556(17) 0.1149(13) 0.1196(15) -0.0222(11) -0.0198(14) -0.0289(11)
C33_2 0.167(3) 0.1303(13) 0.1441(13) -0.0390(11) -0.0219(12) -0.0385(15)
C32_2 0.1704(17) 0.1384(13) 0.151(2) -0.0115(13) -0.0238(17) -0.0295(15)
C31_2 0.1642(18) 0.1617(15) 0.1145(14) -0.0102(10) -0.0299(10) -0.0453(12)
C30_2 0.1689(15) 0.1298(15) 0.1123(14) -0.0315(12) -0.0161(10) -0.0355(13)
C29_2 0.1620(16) 0.1343(16) 0.1169(14) -0.0110(13) -0.0184(12) -0.0421(11)
C28_2 0.1708(11) 0.122(2) 0.1083(13) -0.0238(15) -0.0150(10) -0.0474(13)
C88_2 0.1751(13) 0.1098(18) 0.1158(18) -0.0331(14) -0.0185(11) -0.0519(17)
C89_2 0.1792(16) 0.1362(17) 0.1408(15) -0.0287(11) -0.0325(10) -0.0447(12)
C90_2 0.1723(15) 0.1199(15) 0.1226(17) -0.0305(11) -0.0188(15) -0.0412(15)
C91_2 0.1712(18) 0.1156(12) 0.1371(19) -0.0307(12) -0.0205(15) -0.0324(15)
C92_2 0.1674(15) 0.1543(13) 0.150(2) -0.0333(12) -0.0257(13) -0.0310(18)
C93_2 0.164(3) 0.1158(13) 0.1377(16) -0.0368(10) -0.0182(13) -0.0334(15)
C94_2 0.1690(15) 0.1187(14) 0.1246(18) -0.0342(15) -0.0157(11) -0.062(2)
C95_2 0.1742(16) 0.1590(14) 0.1423(19) -0.0297(11) -0.0273(12) -0.0603(15)
C96_2 0.1736(19) 0.1229(14) 0.1369(19) -0.0354(11) -0.0199(12) -0.0329(13)
C97_2 0.1714(15) 0.1511(16) 0.1415(18) -0.0365(14) -0.0299(14) -0.0535(14)
C27_2 0.1451(16) 0.1009(14) 0.1045(12) -0.0324(10) -0.0049(11) -0.0391(10)
C38_2 0.1694(18) 0.1214(10) 0.1072(13) -0.0535(8) 0.0072(12) -0.0600(9)
C39_2 0.1791(16) 0.1195(11) 0.1163(17) -0.0541(11) 0.0021(15) -0.0568(12)
C40_2 0.1798(16) 0.1279(16) 0.1217(15) -0.0407(14) 0.0009(13) -0.0534(13)
C41_2 0.1776(16) 0.1249(17) 0.1242(14) -0.0457(14) 0.0024(12) -0.0390(13)
C42_2 0.182(2) 0.142(2) 0.1403(18) -0.0378(18) -0.0073(15) -0.0227(16)
C43_2 0.204(3) 0.155(3) 0.201(2) -0.046(3) 0.0515(17) -0.025(3)
C26_2 0.1488(14) 0.1066(13) 0.0969(13) -0.0362(10) 0.0035(12) -0.0400(9)
C25_2 0.1580(14) 0.1347(16) 0.0885(13) -0.0365(11) 0.0040(10) -0.0511(9)
C24_2 0.1607(17) 0.1324(15) 0.0889(11) -0.0431(11) 0.0095(11) -0.0573(10)
C23_2 0.1495(13) 0.1059(12) 0.0944(10) -0.0374(10) 0.0045(9) -0.0457(8)
C22_2 0.1584(13) 0.0982(13) 0.0972(10) -0.0362(9) -0.0024(8) -0.0460(9)
C21_2 0.1689(10) 0.1166(17) 0.1111(11) -0.0202(12) -0.0218(8) -0.0536(11)
C20_2 0.1799(10) 0.1042(14) 0.0946(9) -0.0208(9) -0.0143(9) -0.0596(10)
C19_2 0.1722(13) 0.1060(13) 0.0920(8) -0.0355(7) 0.0007(9) -0.0594(10)
C18_2 0.1884(15) 0.1337(16) 0.0954(10) -0.0467(9) 0.0140(11) -0.0770(12)
C17_2 0.2255(15) 0.1288(15) 0.0958(10) -0.0464(9) 0.0202(11) -0.0809(11)
C16_2 0.2545(17) 0.1295(16) 0.0833(9) -0.0266(8) -0.0038(10) -0.0856(12)
C15_2 0.2336(15) 0.1235(16) 0.0959(9) -0.0288(9) -0.0213(10) -0.0784(12)
C14_2 0.1434(16) 0.1163(15) 0.0963(16) -0.0335(12) 0.0076(15) -0.0352(10)
C13_2 0.1367(16) 0.1244(16) 0.0968(17) -0.0314(12) 0.0072(15) -0.0335(10)
C12_2 0.1259(14) 0.0947(14) 0.0744(12) -0.0206(10) 0.0074(10) -0.0178(9)
C11_2 0.1343(14) 0.1045(14) 0.0868(12) -0.0283(11) 0.0050(11) -0.0213(9)
C10_2 0.1287(16) 0.1416(18) 0.0910(11) -0.0326(12) -0.0011(11) -0.0338(11)
C9_2 0.1388(17) 0.149(2) 0.0876(13) -0.0236(12) 0.0007(10) -0.0402(12)
C5_2 0.1736(15) 0.0955(14) 0.0749(8) -0.0254(8) -0.0091(9) -0.0162(10)
C4_2 0.2237(18) 0.1171(17) 0.0788(8) -0.0224(8) -0.0283(10) -0.0383(13)
C3_2 0.2242(16) 0.159(2) 0.1111(11) -0.0274(11) -0.0352(12) -0.0674(13)
C2_2 0.1648(15) 0.192(2) 0.1031(12) -0.0236(13) -0.0200(12) -0.0662(12)
C1_2 0.1306(13) 0.1342(18) 0.0892(12) -0.0274(10) -0.0058(9) -0.0303(10)
C8_2 0.1270(15) 0.1113(16) 0.0767(12) -0.0164(11) 0.0055(11) -0.0265(10)
C7_2 0.309(4) 0.1324(18) 0.0906(8) -0.0350(8) -0.0083(14) -0.0840(19)
N1_2 0.1332(11) 0.0873(11) 0.0733(9) -0.0254(7) 0.0028(9) -0.0143(9)
N2_2 0.1322(14) 0.0859(11) 0.0698(9) -0.0174(9) 0.0155(10) -0.0160(9)
N3_2 0.1737(14) 0.1204(9) 0.0929(8) -0.0424(7) 0.0085(9) -0.0688(7)

loop_
_atom_type_symbol
_atom_type_description
_atom_type_scat_dispersion_real
_atom_type_scat_dispersion_imag
_atom_type_scat_source
C C 0.0076 0.0035
;International Tables Vol C Table
s 4.2.6.8 and 6.1.1.4
;
N N 0.0139 0.0070
;International Tables Vol C Table
s 4.2.6.8 and 6.1.1.4
;
O O 0.0226 0.0127
;International Tables Vol C Table
s 4.2.6.8 and 6.1.1.4
;
F F 0.0343 0.0213
;International Tables Vol C Table
s 4.2.6.8 and 6.1.1.4
;
S S 0.2033 0.2375
;International Tables Vol C Table
s 4.2.6.8 and 6.1.1.4
;
Pd Pd -0.3915 1.8127
;International Tables Vol C Table
s 4.2.6.8 and 6.1.1.4
;
B B 0.0036 0.0015
;International Tables Vol C Table
s 4.2.6.8 and 6.1.1.4
;
H H 0.0000 0.0000
;International Tables Vol C Table
s 4.2.6.8 and 6.1.1.4
;

loop_
_geom_angle_atom_site_label_1
_geom_angle_atom_site_label_2
_geom_angle_atom_site_label_3
_geom_angle
_geom_angle_site_symmetry_1
_geom_angle_site_symmetry_3
N1_2 Pd1 N2_2 178.13(10) . 2_776
N1_2 Pd1 N2_1 92.30(10) . 2_776
N2_2 Pd1 N2_1 88.80(10) 2_776 2_776
N1_2 Pd1 N1_1 87.45(11) . .
N2_2 Pd1 N1_1 91.45(11) 2_776 .
N2_1 Pd1 N1_1 179.74(12) 2_776 .
N1 C1 C2 172.8(6) . .
F2X B3 F4X 124.6(4) . .
F2Y B3 F3Y 121.8(5) . .
F2Y B3 F4Y 112.5(4) . .
F3Y B3 F4Y 111.9(5) . .
F2X B3 F1X 112.8(4) . .
F4X B3 F1X 111.3(4) . .
F2Y B3 F1Y 105.8(5) . .
F3Y B3 F1Y 99.7(4) . .
F4Y B3 F1Y 102.0(4) . .
F2X B3 F3X 106.4(4) . .
F4X B3 F3X 102.0(4) . .
F1X B3 F3X 94.3(4) . .
C2X C1X C6X 130.832(19) . .
C1X C2X C3X 112.67(3) . .
C1X C2X S1X 121.82(2) . .
C3X C2X S1X 125.50(2) . .
C4X C3X C2X 119.90(3) . .
C3X C4X C5X 124.82(2) . .
C4X C5X C10X 124.18(2) . .
C4X C5X C6X 117.47(3) . .
C10X C5X C6X 118.35(3) . .
C1X C6X C7X 128.67(2) . .
C1X C6X C5X 114.30(3) . .
C7X C6X C5X 117.02(3) . .
C6X C7X C8X 127.08(2) . .
C7X C8X C9X 113.30(3) . .
C7X C8X S2X 126.15(2) . .
C9X C8X S2X 120.54(3) . .
C10X C9X C8X 122.23(3) . .
C9X C10X C5X 122.01(2) . .
O2X S1X O3X 115.3(3) . .
O2X S1X O1X 109.1(3) . .
O3X S1X O1X 110.7(3) . .
O2X S1X C2X 108.85(18) . .
O3X S1X C2X 106.86(16) . .
O1X S1X C2X 105.62(18) . .
O6X S2X O5X 113.6(3) . .
O6X S2X O4X 113.1(3) . .
O5X S2X O4X 109.5(3) . .
O6X S2X C8X 109.1(2) . .
O5X S2X C8X 106.5(3) . .
O4X S2X C8X 104.53(18) . .
C2Y C1Y C6Y 124.18(2) . .
C1Y C2Y C3Y 116.74(2) . .
C1Y C2Y S1Y 123.32(2) . .
C3Y C2Y S1Y 119.84(3) . .
C4Y C3Y C2Y 120.58(3) . .
C3Y C4Y C5Y 121.39(3) . .
C10Y C5Y C6Y 118.75(3) . .
C10Y C5Y C4Y 122.62(3) . .
C6Y C5Y C4Y 118.63(3) . .
C1Y C6Y C7Y 122.87(3) . .
C1Y C6Y C5Y 118.48(3) . .
C7Y C6Y C5Y 118.65(3) . .
C8Y C7Y C6Y 123.67(3) . .
C7Y C8Y C9Y 117.04(3) . .
C7Y C8Y S2Y 127.90(3) . .
C9Y C8Y S2Y 114.58(3) . .
C10Y C9Y C8Y 120.33(2) . .
C9Y C10Y C5Y 121.56(3) . .
O3Y S1Y O1Y 111.6(3) . .
O3Y S1Y O2Y 109.5(3) . .
O1Y S1Y O2Y 108.6(3) . .
O3Y S1Y C2Y 113.28(19) . .
O1Y S1Y C2Y 99.8(2) . .
O2Y S1Y C2Y 113.7(2) . .
O4Y S2Y O6Y 112.4(3) . .
O4Y S2Y O5Y 111.2(4) . .
O6Y S2Y O5Y 107.1(4) . .
O4Y S2Y C8Y 116.2(3) . .
O6Y S2Y C8Y 109.9(2) . .
O5Y S2Y C8Y 99.0(2) . .
N1_1 C1_1 C2_1 121.4(3) . .
C36_1 C37_1 C35_1 109.3(3) . .
C37_1 C36_1 C32_1 109.9(3) . .
C37_1 C36_1 C33_1 109.3(3) . .
C32_1 C36_1 C33_1 108.7(3) . .
C37_1 C35_1 C34_1 109.7(3) . .
C37_1 C35_1 C31_1 110.0(2) . .
C34_1 C35_1 C31_1 107.9(3) . .
C30_1 C34_1 C35_1 110.5(2) . .
C30_1 C33_1 C36_1 110.1(3) . .
C29_1 C32_1 C36_1 110.7(2) . .
C29_1 C31_1 C35_1 109.8(2) . .
C28_1 C30_1 C34_1 109.4(2) . .
C28_1 C30_1 C33_1 109.4(2) . .
C34_1 C30_1 C33_1 108.7(3) . .
C32_1 C29_1 C31_1 108.6(3) . .
C32_1 C29_1 C28_1 108.5(3) . .
C31_1 C29_1 C28_1 109.6(2) . .
C21_1 C28_1 C30_1 125.9(3) . .
C21_1 C28_1 C29_1 123.6(2) . .
C30_1 C28_1 C29_1 110.4(2) . .
C22_1 C27_1 C26_1 121.5(2) . .
C25_1 C26_1 C27_1 118.0(2) . .
C25_1 C26_1 C14_1 123.2(3) . .
C27_1 C26_1 C14_1 118.8(3) . .
C24_1 C25_1 C26_1 121.2(3) . .
C25_1 C24_1 C23_1 121.4(2) . .
N3_1 C23_1 C24_1 122.7(2) . .
N3_1 C23_1 C22_1 118.5(3) . .
C24_1 C23_1 C22_1 118.7(2) . .
C27_1 C22_1 C23_1 119.1(3) . .
C27_1 C22_1 C21_1 125.0(2) . .
C23_1 C22_1 C21_1 115.9(2) . .
C28_1 C21_1 C20_1 124.2(3) . .
C28_1 C21_1 C22_1 124.9(2) . .
C20_1 C21_1 C22_1 110.3(2) . .
C15_1 C20_1 C19_1 118.6(2) . .
C15_1 C20_1 C21_1 124.3(2) . .
C19_1 C20_1 C21_1 117.1(3) . .
C18_1 C19_1 C20_1 120.8(3) . .
C18_1 C19_1 N3_1 122.2(2) . .
C20_1 C19_1 N3_1 117.0(2) . .
C17_1 C18_1 C19_1 119.0(2) . .
C18_1 C17_1 C16_1 122.8(2) . .
C17_1 C16_1 C15_1 118.1(3) . .
C17_1 C16_1 C7_1 121.1(2) . .
C15_1 C16_1 C7_1 120.7(2) . .
C20_1 C15_1 C16_1 120.4(2) . .
C14_1 C13_1 C11_1 173.2(4) . .
N2_1 C12_1 C11_1 121.9(3) . .
C10_1 C11_1 C12_1 118.1(2) . .
C10_1 C11_1 C13_1 123.4(3) . .
C12_1 C11_1 C13_1 118.5(3) . .
C9_1 C10_1 C11_1 118.9(3) . .
C8_1 C9_1 C10_1 119.7(3) . .
N2_1 C8_1 C9_1 121.3(2) . .
C6_1 C7_1 C16_1 177.3(3) . .
C7_1 C6_1 C4_1 175.5(4) . .
N1_1 C5_1 C4_1 123.2(3) . .
C5_1 C4_1 C3_1 116.3(3) . .
C5_1 C4_1 C6_1 120.4(3) . .
C3_1 C4_1 C6_1 123.2(3) . .
C2_1 C3_1 C4_1 118.8(3) . .
C3_1 C2_1 C1_1 120.4(3) . .
C13_1 C14_1 C26_1 173.1(4) . .
N3_1 C38_1 C39_1 111.3(3) . .
C38_1 C39_1 C40_1 109.7(5) . .
C41_1 C40_1 C39_1 104.1(4) . .
C40_1 C41_1 C42_1 122.9(6) . .
C43_1 C42_1 C41_1 107.4(5) . .
N3_1 C50_1 C44_1 110.3(4) . .
C45_1 C44_1 C50_1 118.5(7) . .
C44_1 C45_1 C46_1 124.0(8) . .
C47_1 C46_1 C45_1 118.6(10) . .
C46_1 C47_1 C48_1 126.0(15) . .
C5_1 N1_1 C1_1 119.9(3) . .
C5_1 N1_1 Pd1 118.55(18) . .
C1_1 N1_1 Pd1 121.4(2) . .
C23_1 N3_1 C19_1 116.5(2) . .
C12_1 N2_1 C8_1 120.1(2) . .
C12_1 N2_1 Pd1 119.5(2) . 2_776
C8_1 N2_1 Pd1 120.30(15) . 2_776
C7_2 C6_2 C4_2 177.8(6) . .
C36_2 C37_2 C35_2 110.0(3) . .
C33_2 C36_2 C37_2 108.7(3) . .
C33_2 C36_2 C32_2 110.3(4) . .
C37_2 C36_2 C32_2 109.0(4) . .
C31_2 C35_2 C37_2 108.4(3) . .
C31_2 C35_2 C34_2 110.2(3) . .
C37_2 C35_2 C34_2 108.5(3) . .
C30_2 C34_2 C35_2 109.6(3) . .
C36_2 C33_2 C30_2 109.9(3) . .
C29_2 C32_2 C36_2 110.0(3) . .
C35_2 C31_2 C29_2 110.2(3) . .
C28_2 C30_2 C33_2 110.7(3) . .
C28_2 C30_2 C34_2 109.1(4) . .
C33_2 C30_2 C34_2 108.7(3) . .
C32_2 C29_2 C28_2 110.2(4) . .
C32_2 C29_2 C31_2 107.9(3) . .
C28_2 C29_2 C31_2 108.8(3) . .
C21_2 C28_2 C30_2 121.1(3) . .
C21_2 C28_2 C29_2 128.6(3) . .
C30_2 C28_2 C29_2 110.1(3) . .
C90_2 C88_2 C94_2 106.3(5) . .
C90_2 C88_2 C21_2 116.4(4) . .
C94_2 C88_2 C21_2 137.3(4) . .
C95_2 C89_2 C90_2 111.9(6) . .
C91_2 C90_2 C88_2 109.1(5) . .
C91_2 C90_2 C89_2 109.9(5) . .
C88_2 C90_2 C89_2 110.2(5) . .
C90_2 C91_2 C96_2 111.2(5) . .
C95_2 C92_2 C96_2 110.6(5) . .
C94_2 C93_2 C96_2 115.0(6) . .
C93_2 C94_2 C88_2 106.1(5) . .
C93_2 C94_2 C97_2 102.5(6) . .
C88_2 C94_2 C97_2 116.1(5) . .
C92_2 C95_2 C89_2 112.1(6) . .
C92_2 C95_2 C97_2 109.6(6) . .
C89_2 C95_2 C97_2 102.9(5) . .
C92_2 C96_2 C91_2 107.6(6) . .
C92_2 C96_2 C93_2 108.6(6) . .
C91_2 C96_2 C93_2 106.4(5) . .
C95_2 C97_2 C94_2 112.7(5) . .
C22_2 C27_2 C26_2 122.5(4) . .
N3_2 C38_2 C39_2 112.8(3) . .
C40_2 C39_2 C38_2 116.0(3) . .
C39_2 C40_2 C41_2 114.9(3) . .
C40_2 C41_2 C42_2 112.5(3) . .
C41_2 C42_2 C43_2 114.1(3) . .
C27_2 C26_2 C25_2 118.0(3) . .
C27_2 C26_2 C14_2 121.1(4) . .
C25_2 C26_2 C14_2 120.9(3) . .
C24_2 C25_2 C26_2 121.7(3) . .
C25_2 C24_2 C23_2 118.9(4) . .
C24_2 C23_2 N3_2 121.4(3) . .
C24_2 C23_2 C22_2 121.5(3) . .
N3_2 C23_2 C22_2 117.1(3) . .
C27_2 C22_2 C23_2 117.3(3) . .
C27_2 C22_2 C21_2 126.1(4) . .
C23_2 C22_2 C21_2 116.6(3) . .
C28_2 C21_2 C20_2 119.5(3) . .
C28_2 C21_2 C22_2 131.3(3) . .
C20_2 C21_2 C22_2 109.2(3) . .
C20_2 C21_2 C88_2 138.8(3) . .
C22_2 C21_2 C88_2 105.8(3) . .
C19_2 C20_2 C15_2 118.0(3) . .
C19_2 C20_2 C21_2 117.3(3) . .
C15_2 C20_2 C21_2 124.7(4) . .
C20_2 C19_2 C18_2 120.9(3) . .
C20_2 C19_2 N3_2 118.0(3) . .
C18_2 C19_2 N3_2 121.0(4) . .
C19_2 C18_2 C17_2 120.1(4) . .
C16_2 C17_2 C18_2 120.5(4) . .
C15_2 C16_2 C17_2 119.2(4) . .
C15_2 C16_2 C7_2 121.4(5) . .
C17_2 C16_2 C7_2 119.3(4) . .
C16_2 C15_2 C20_2 121.2(4) . .
C13_2 C14_2 C26_2 174.0(4) . .
C14_2 C13_2 C11_2 175.8(5) . .
N2_2 C12_2 C11_2 121.7(3) . .
C10_2 C11_2 C12_2 118.7(3) . .
C10_2 C11_2 C13_2 122.3(4) . .
C12_2 C11_2 C13_2 119.0(3) . .
C11_2 C10_2 C9_2 119.6(4) . .
C8_2 C9_2 C10_2 119.5(3) . .
N1_2 C5_2 C4_2 121.3(3) . .
C3_2 C4_2 C6_2 122.2(5) . .
C3_2 C4_2 C5_2 116.5(3) . .
C6_2 C4_2 C5_2 121.2(4) . .
C2_2 C3_2 C4_2 120.6(5) . .
C1_2 C2_2 C3_2 119.3(4) . .
N1_2 C1_2 C2_2 122.5(3) . .
C9_2 C8_2 N2_2 122.0(3) . .
C6_2 C7_2 C16_2 175.6(5) . .
C1_2 N1_2 C5_2 119.7(3) . .
C1_2 N1_2 Pd1 120.7(2) . .
C5_2 N1_2 Pd1 119.2(2) . .
C12_2 N2_2 C8_2 118.4(3) . .
C12_2 N2_2 Pd1 118.9(2) . 2_776
C8_2 N2_2 Pd1 122.6(2) . 2_776
C23_2 N3_2 C19_2 116.7(3) . .
C23_2 N3_2 C38_2 122.2(3) . .
C19_2 N3_2 C38_2 120.0(3) . .

loop_
_geom_bond_atom_site_label_1
_geom_bond_atom_site_label_2
_geom_bond_distance
_geom_bond_site_symmetry_2
Pd1 N1_2 2.021(3) .
Pd1 N2_2 2.022(3) 2_776
Pd1 N2_1 2.037(2) 2_776
Pd1 N1_1 2.039(2) .
C1 N1 1.146(5) .
C1 C2 1.461(5) .
B3 F2X 1.276(5) .
B3 F4X 1.281(5) .
B3 F2Y 1.296(7) .
B3 F3Y 1.311(7) .
B3 F4Y 1.385(5) .
B3 F1X 1.385(6) .
B3 F1Y 1.514(7) .
B3 F3X 1.539(7) .
C1X C2X 1.3841(4) .
C1X C6X 1.4139(6) .
C2X C3X 1.4283(4) .
C2X S1X 1.6310(7) .
C3X C4X 1.4026(6) .
C4X C5X 1.4067(4) .
C5X C10X 1.4278(6) .
C5X C6X 1.4305(4) .
C6X C7X 1.4195(4) .
C7X C8X 1.4258(6) .
C8X C9X 1.4348(4) .
C8X S2X 1.6439(5) .
C9X C10X 1.4103(4) .
S1X O2X 1.435(5) .
S1X O3X 1.435(5) .
S1X O1X 1.494(4) .
S2X O6X 1.421(4) .
S2X O5X 1.458(4) .
S2X O4X 1.465(5) .
C1Y C2Y 1.3843(6) .
C1Y C6Y 1.3961(4) .
C2Y C3Y 1.4133(3) .
C2Y S1Y 1.6247(5) .
C3Y C4Y 1.3926(4) .
C4Y C5Y 1.4078(6) .
C5Y C10Y 1.4016(4) .
C5Y C6Y 1.4045(4) .
C6Y C7Y 1.3970(6) .
C7Y C8Y 1.3919(4) .
C8Y C9Y 1.4099(4) .
C8Y S2Y 1.5617(7) .
C9Y C10Y 1.3973(6) .
S1Y O3Y 1.444(5) .
S1Y O1Y 1.459(4) .
S1Y O2Y 1.464(4) .
S2Y O4Y 1.410(5) .
S2Y O6Y 1.475(5) .
S2Y O5Y 1.484(5) .
C1_1 N1_1 1.315(3) .
C1_1 C2_1 1.377(4) .
C37_1 C36_1 1.500(4) .
C37_1 C35_1 1.518(5) .
C36_1 C32_1 1.524(4) .
C36_1 C33_1 1.524(5) .
C35_1 C34_1 1.522(4) .
C35_1 C31_1 1.528(4) .
C34_1 C30_1 1.508(4) .
C33_1 C30_1 1.510(5) .
C32_1 C29_1 1.507(5) .
C31_1 C29_1 1.520(4) .
C30_1 C28_1 1.505(3) .
C29_1 C28_1 1.522(4) .
C28_1 C21_1 1.363(4) .
C27_1 C22_1 1.386(4) .
C27_1 C26_1 1.411(4) .
C26_1 C25_1 1.390(4) .
C26_1 C14_1 1.422(4) .
C25_1 C24_1 1.358(4) .
C24_1 C23_1 1.402(4) .
C23_1 N3_1 1.393(3) .
C23_1 C22_1 1.409(3) .
C22_1 C21_1 1.490(4) .
C21_1 C20_1 1.488(3) .
C20_1 C15_1 1.374(4) .
C20_1 C19_1 1.404(4) .
C19_1 C18_1 1.376(3) .
C19_1 N3_1 1.415(4) .
C18_1 C17_1 1.347(4) .
C17_1 C16_1 1.374(4) .
C16_1 C15_1 1.405(3) .
C16_1 C7_1 1.438(5) .
C13_1 C14_1 1.193(4) .
C13_1 C11_1 1.437(4) .
C12_1 N2_1 1.314(3) .
C12_1 C11_1 1.397(4) .
C11_1 C10_1 1.393(5) .
C10_1 C9_1 1.373(4) .
C9_1 C8_1 1.370(4) .
C8_1 N2_1 1.344(4) .
C7_1 C6_1 1.165(5) .
C6_1 C4_1 1.438(5) .
C5_1 N1_1 1.309(4) .
C5_1 C4_1 1.405(4) .
C4_1 C3_1 1.408(4) .
C3_1 C2_1 1.358(4) .
C38_1 N3_1 1.478(4) .
C38_1 C39_1 1.531(7) .
C39_1 C40_1 1.536(6) .
C40_1 C41_1 1.515(7) .
C41_1 C42_1 1.544(8) .
C42_1 C43_1 1.534(9) .
C50_1 N3_1 1.478(4) .
C50_1 C44_1 1.521(10) .
C44_1 C45_1 1.421(13) .
C45_1 C46_1 1.485(15) .
C46_1 C47_1 1.44(2) .
C47_1 C48_1 1.543(18) .
N2_1 Pd1 2.037(2) 2_776
C6_2 C7_2 1.179(5) .
C6_2 C4_2 1.384(5) .
C37_2 C36_2 1.512(6) .
C37_2 C35_2 1.520(5) .
C36_2 C33_2 1.506(5) .
C36_2 C32_2 1.526(5) .
C35_2 C31_2 1.518(5) .
C35_2 C34_2 1.523(5) .
C34_2 C30_2 1.516(6) .
C33_2 C30_2 1.508(5) .
C32_2 C29_2 1.504(5) .
C31_2 C29_2 1.528(6) .
C30_2 C28_2 1.506(5) .
C29_2 C28_2 1.523(5) .
C28_2 C21_2 1.258(5) .
C88_2 C90_2 1.535(6) .
C88_2 C94_2 1.540(7) .
C88_2 C21_2 1.556(7) .
C89_2 C95_2 1.530(8) .
C89_2 C90_2 1.537(8) .
C90_2 C91_2 1.535(7) .
C91_2 C96_2 1.538(7) .
C92_2 C95_2 1.523(8) .
C92_2 C96_2 1.524(8) .
C93_2 C94_2 1.532(7) .
C93_2 C96_2 1.539(7) .
C94_2 C97_2 1.541(8) .
C95_2 C97_2 1.532(7) .
C27_2 C22_2 1.389(4) .
C27_2 C26_2 1.391(4) .
C38_2 N3_2 1.449(5) .
C38_2 C39_2 1.506(4) .
C39_2 C40_2 1.479(5) .
C40_2 C41_2 1.495(5) .
C41_2 C42_2 1.513(5) .
C42_2 C43_2 1.530(6) .
C26_2 C25_2 1.402(6) .
C26_2 C14_2 1.422(5) .
C25_2 C24_2 1.379(5) .
C24_2 C23_2 1.389(4) .
C23_2 N3_2 1.398(4) .
C23_2 C22_2 1.418(5) .
C22_2 C21_2 1.491(4) .
C21_2 C20_2 1.489(5) .
C20_2 C19_2 1.370(6) .
C20_2 C15_2 1.432(5) .
C19_2 C18_2 1.371(5) .
C19_2 N3_2 1.412(4) .
C18_2 C17_2 1.387(5) .
C17_2 C16_2 1.385(7) .
C16_2 C15_2 1.353(6) .
C16_2 C7_2 1.458(5) .
C14_2 C13_2 1.177(5) .
C13_2 C11_2 1.458(5) .
C12_2 N2_2 1.326(4) .
C12_2 C11_2 1.400(6) .
C11_2 C10_2 1.358(4) .
C10_2 C9_2 1.369(5) .
C9_2 C8_2 1.355(6) .
C5_2 N1_2 1.345(4) .
C5_2 C4_2 1.426(6) .
C4_2 C3_2 1.383(6) .
C3_2 C2_2 1.368(6) .
C2_2 C1_2 1.365(6) .
C1_2 N1_2 1.316(4) .
C8_2 N2_2 1.357(4) .
N2_2 Pd1 2.022(3) 2_776
